data_7028529
loop_
_publ_author_name
'Swamy P, Chinna Ayya'
'Priyanka, Ragam N.'
'Thilagar, Pakkirisamy'

_publ_section_title
;
 Triarylborane-dipyrromethane conjugates bearing dual receptor sites: the
 synthesis and evaluation of the anion binding site preference.
;
_journal_issue 10
_journal_name_full 'Dalton transactions (Cambridge, England : 2003)'
_journal_page_first 4067
_journal_page_last 4075
_journal_paper_doi 10.1039/c3dt52565a
_journal_volume 43
_journal_year 2014
_chemical_formula_moiety 'C34 H37 B N2'
_chemical_formula_sum 'C34 H37 B N2'
_chemical_formula_weight 484.47
_chemical_name_systematic
;
 ?
;
_space_group_IT_number 2
_symmetry_cell_setting triclinic
_symmetry_space_group_name_Hall '-P 1'
_symmetry_space_group_name_H-M 'P -1'
_atom_sites_solution_hydrogens geom
_atom_sites_solution_primary direct
_atom_sites_solution_secondary difmap
_audit_creation_method SHELXL-97
_cell_angle_alpha 106.481(5)
_cell_angle_beta 102.511(5)
_cell_angle_gamma 90.017(5)
_cell_formula_units_Z 4
_cell_length_a 9.698(5)
_cell_length_b 14.912(5)
_cell_length_c 20.185(5)
_cell_measurement_temperature 293(2)
_cell_volume 2726.7(18)
_computing_structure_refinement 'SHELXL-97 (Sheldrick, 2008)'
_diffrn_ambient_temperature 293(2)
_diffrn_measured_fraction_theta_full 0.999
_diffrn_measured_fraction_theta_max 0.999
_diffrn_radiation_monochromator graphite
_diffrn_radiation_source 'fine-focus sealed tube'
_diffrn_radiation_type MoK\a
_diffrn_radiation_wavelength 0.71073
_diffrn_reflns_av_R_equivalents 0.0510
_diffrn_reflns_av_sigmaI/netI 0.0502
_diffrn_reflns_limit_h_max 11
_diffrn_reflns_limit_h_min -11
_diffrn_reflns_limit_k_max 17
_diffrn_reflns_limit_k_min -17
_diffrn_reflns_limit_l_max 23
_diffrn_reflns_limit_l_min -23
_diffrn_reflns_number 41829
_diffrn_reflns_theta_full 25.00
_diffrn_reflns_theta_max 25.00
_diffrn_reflns_theta_min 1.08
_exptl_absorpt_coefficient_mu 0.067
_exptl_absorpt_correction_T_max 0.986
_exptl_absorpt_correction_T_min 0.976
_exptl_absorpt_correction_type empirical
_exptl_absorpt_process_details SADABS
_exptl_crystal_density_diffrn 1.180
_exptl_crystal_density_method 'not measured'
_exptl_crystal_F_000 1060
_exptl_crystal_size_max 0.5
_exptl_crystal_size_mid 0.3
_exptl_crystal_size_min 0.2
_refine_diff_density_max 0.563
_refine_diff_density_min -0.519
_refine_diff_density_rms 0.063
_refine_ls_extinction_method none
_refine_ls_goodness_of_fit_ref 1.131
_refine_ls_hydrogen_treatment mixed
_refine_ls_matrix_type full
_refine_ls_number_parameters 667
_refine_ls_number_reflns 9605
_refine_ls_number_restraints 0
_refine_ls_restrained_S_all 1.131
_refine_ls_R_factor_all 0.0901
_refine_ls_R_factor_gt 0.0632
_refine_ls_shift/su_max 0.000
_refine_ls_shift/su_mean 0.000
_refine_ls_structure_factor_coef Fsqd
_refine_ls_weighting_details 'calc w=1/[\s^2^(Fo^2^)+(0.0968P)^2^+1.6791P] where P=(Fo^2^+2Fc^2^)/3'
_refine_ls_weighting_scheme calc
_refine_ls_wR_factor_gt 0.1774
_refine_ls_wR_factor_ref 0.1926
_reflns_number_gt 7012
_reflns_number_total 9605
_reflns_threshold_expression >2\s(I)
_cod_data_source_file c3dt52565a.txt
_cod_data_source_block ptchx2_0m
_cod_database_code 7028529

loop_
_symmetry_equiv_pos_as_xyz
'x, y, z'
'-x, -y, -z'

loop_
_atom_site_label
_atom_site_type_symbol
_atom_site_fract_x
_atom_site_fract_y
_atom_site_fract_z
_atom_site_U_iso_or_equiv
_atom_site_adp_type
_atom_site_occupancy
_atom_site_symmetry_multiplicity
_atom_site_calc_flag
_atom_site_refinement_flags
N3 N 0.9399(2) 0.35185(15) 0.11896(11) 0.0209(5) Uani 1 1 d .
H3 H 0.8656 0.3438 0.0851 0.025 Uiso 1 1 calc R
C37 C 1.1264(3) 0.32897(18) -0.00163(14) 0.0191(6) Uani 1 1 d .
N4 N 0.9311(2) 0.11894(15) 0.01505(12) 0.0210(5) Uani 1 1 d .
H4 H 0.9805 0.1010 0.0493 0.025 Uiso 1 1 calc R
C41 C 1.0921(3) 0.26248(18) 0.03970(13) 0.0197(6) Uani 1 1 d .
C60 C 1.2842(3) 0.35401(18) -0.22379(13) 0.0198(6) Uani 1 1 d .
C36 C 1.1425(3) 0.29290(18) -0.07041(13) 0.0188(6) Uani 1 1 d .
H36 H 1.1254 0.2287 -0.0919 0.023 Uiso 1 1 calc R
C49 C 1.0682(3) 0.31723(19) 0.11144(14) 0.0210(6) Uani 1 1 d .
C42 C 0.9625(3) 0.19810(18) -0.00245(13) 0.0187(6) Uani 1 1 d .
C65 C 1.2283(3) 0.37411(19) -0.28844(14) 0.0227(6) Uani 1 1 d .
C56 C 0.9429(3) 0.2141(2) -0.23948(14) 0.0238(6) Uani 1 1 d .
C51 C 1.0909(3) 0.21336(19) -0.22978(13) 0.0212(6) Uani 1 1 d .
C35 C 1.1834(3) 0.34860(19) -0.10907(14) 0.0206(6) Uani 1 1 d .
C61 C 1.4279(3) 0.38217(19) -0.19141(14) 0.0213(6) Uani 1 1 d .
C44 C 0.7627(3) 0.12254(19) -0.07653(14) 0.0238(6) Uani 1 1 d .
H44 H 0.6820 0.1071 -0.1132 0.029 Uiso 1 1 calc R
C50 C 1.2215(3) 0.20422(19) 0.05112(15) 0.0234(6) Uani 1 1 d .
H50A H 1.2381 0.1693 0.0060 0.035 Uiso 1 1 calc R
H50B H 1.2039 0.1617 0.0767 0.035 Uiso 1 1 calc R
H50C H 1.3032 0.2453 0.0778 0.035 Uiso 1 1 calc R
C39 C 1.1897(3) 0.48227(19) -0.00741(15) 0.0238(6) Uani 1 1 d .
H39 H 1.2046 0.5466 0.0140 0.029 Uiso 1 1 calc R
C40 C 1.2082(3) 0.44470(19) -0.07514(14) 0.0218(6) Uani 1 1 d .
H40 H 1.2376 0.4838 -0.0988 0.026 Uiso 1 1 calc R
C38 C 1.1491(3) 0.42490(19) 0.02924(14) 0.0218(6) Uani 1 1 d .
H38 H 1.1369 0.4511 0.0751 0.026 Uiso 1 1 calc R
B2 B 1.1889(3) 0.3050(2) -0.18842(16) 0.0209(7) Uani 1 1 d .
C62 C 1.5072(3) 0.4321(2) -0.22063(15) 0.0260(6) Uani 1 1 d .
H62 H 1.6015 0.4502 -0.1982 0.031 Uiso 1 1 calc R
C43 C 0.8581(3) 0.20152(19) -0.05908(13) 0.0211(6) Uani 1 1 d .
H43 H 0.8511 0.2478 -0.0821 0.025 Uiso 1 1 calc R
C64 C 1.3114(3) 0.42407(19) -0.31532(14) 0.0237(6) Uani 1 1 d .
H64 H 1.2724 0.4370 -0.3577 0.028 Uiso 1 1 calc R
C52 C 1.1487(3) 0.12814(19) -0.25664(14) 0.0237(6) Uani 1 1 d .
C55 C 0.8589(3) 0.1325(2) -0.27550(15) 0.0298(7) Uani 1 1 d .
H55 H 0.7613 0.1342 -0.2812 0.036 Uiso 1 1 calc R
C63 C 1.4503(3) 0.45557(19) -0.28170(14) 0.0237(6) Uani 1 1 d .
C57 C 1.3056(3) 0.1206(2) -0.24133(16) 0.0303(7) Uani 1 1 d .
H57A H 1.3266 0.0578 -0.2636 0.045 Uiso 1 1 calc R
H57B H 1.3419 0.1356 -0.1910 0.045 Uiso 1 1 calc R
H57C H 1.3489 0.1635 -0.2595 0.045 Uiso 1 1 calc R
C66 C 1.5022(3) 0.3581(2) -0.12555(15) 0.0301(7) Uani 1 1 d .
H66A H 1.4367 0.3241 -0.1106 0.045 Uiso 1 1 calc R
H66B H 1.5381 0.4147 -0.0885 0.045 Uiso 1 1 calc R
H66C H 1.5793 0.3201 -0.1356 0.045 Uiso 1 1 calc R
C45 C 0.8105(3) 0.07337(19) -0.02992(14) 0.0236(6) Uani 1 1 d .
H45 H 0.7679 0.0180 -0.0289 0.028 Uiso 1 1 calc R
C47 C 1.0810(3) 0.3987(2) 0.22451(15) 0.0311(7) Uani 1 1 d .
H47 H 1.1159 0.4268 0.2728 0.037 Uiso 1 1 calc R
C53 C 1.0600(3) 0.0479(2) -0.29313(15) 0.0291(7) Uani 1 1 d .
H53 H 1.0998 -0.0080 -0.3111 0.035 Uiso 1 1 calc R
C48 C 1.1575(3) 0.3462(2) 0.17658(14) 0.0282(7) Uani 1 1 d .
H48 H 1.2523 0.3335 0.1875 0.034 Uiso 1 1 calc R
C54 C 0.9149(3) 0.0489(2) -0.30331(15) 0.0302(7) Uani 1 1 d .
C67 C 1.5332(3) 0.5130(2) -0.31159(16) 0.0328(7) Uani 1 1 d .
H67A H 1.6267 0.5290 -0.2819 0.049 Uiso 1 1 calc R
H67B H 1.4866 0.5694 -0.3135 0.049 Uiso 1 1 calc R
H67C H 1.5394 0.4776 -0.3585 0.049 Uiso 1 1 calc R
C68 C 1.0781(3) 0.3461(2) -0.32905(15) 0.0323(7) Uani 1 1 d .
H68A H 1.0319 0.3121 -0.3052 0.048 Uiso 1 1 calc R
H68B H 1.0775 0.3070 -0.3760 0.048 Uiso 1 1 calc R
H68C H 1.0289 0.4012 -0.3320 0.048 Uiso 1 1 calc R
C46 C 0.9470(3) 0.40072(19) 0.18749(14) 0.0259(6) Uani 1 1 d .
H46 H 0.8733 0.4303 0.2058 0.031 Uiso 1 1 calc R
C59 C 0.8700(3) 0.3027(2) -0.21484(16) 0.0297(7) Uani 1 1 d .
H59A H 0.9397 0.3538 -0.1909 0.045 Uiso 1 1 calc R
H59B H 0.8138 0.2948 -0.1829 0.045 Uiso 1 1 calc R
H59C H 0.8100 0.3159 -0.2550 0.045 Uiso 1 1 calc R
C58 C 0.8206(4) -0.0389(2) -0.34280(18) 0.0435(8) Uani 1 1 d .
H58A H 0.7234 -0.0251 -0.3447 0.065 Uiso 1 1 calc R
H58B H 0.8435 -0.0858 -0.3187 0.065 Uiso 1 1 calc R
H58C H 0.8349 -0.0618 -0.3901 0.065 Uiso 1 1 calc R
N1 N 0.6265(2) 0.21557(16) 0.05973(11) 0.0218(5) Uani 1 1 d .
H1 H 0.6451 0.1661 0.0296 0.026 Uiso 1 1 calc R
N2 N 0.9108(2) 0.17718(16) 0.18543(11) 0.0225(5) Uani 1 1 d .
H2 H 0.9046 0.2368 0.1996 0.027 Uiso 1 1 calc R
C17 C 0.9437(3) 0.25825(18) 0.43932(14) 0.0215(6) Uani 1 1 d .
C8 C 0.7990(3) 0.11174(18) 0.15975(13) 0.0207(6) Uani 1 1 d .
C26 C 0.7286(3) 0.21111(19) 0.49526(14) 0.0215(6) Uani 1 1 d .
C1 C 0.6765(3) 0.19735(19) 0.35837(14) 0.0223(6) Uani 1 1 d .
C2 C 0.7118(3) 0.17517(18) 0.29195(14) 0.0203(6) Uani 1 1 d .
H2A H 0.8063 0.1687 0.2900 0.024 Uiso 1 1 calc R
C31 C 0.7162(3) 0.2907(2) 0.55005(14) 0.0236(6) Uani 1 1 d .
C7 C 0.6478(3) 0.13811(18) 0.15624(13) 0.0202(6) Uani 1 1 d .
C3 C 0.6118(3) 0.16256(18) 0.22961(14) 0.0208(6) Uani 1 1 d .
C15 C 0.6223(3) 0.22245(18) 0.12827(13) 0.0184(6) Uani 1 1 d .
C22 C 0.9718(3) 0.33512(19) 0.41506(14) 0.0234(6) Uani 1 1 d .
C27 C 0.6751(3) 0.1237(2) 0.49585(14) 0.0256(6) Uani 1 1 d .
C18 C 1.0608(3) 0.22286(19) 0.47688(14) 0.0239(6) Uani 1 1 d .
C19 C 1.1964(3) 0.2617(2) 0.48748(15) 0.0262(6) Uani 1 1 d .
H19 H 1.2720 0.2362 0.5113 0.031 Uiso 1 1 calc R
C14 C 0.5901(3) 0.31132(19) 0.15826(15) 0.0237(6) Uani 1 1 d .
H14 H 0.5807 0.3360 0.2047 0.028 Uiso 1 1 calc R
C30 C 0.6463(3) 0.2829(2) 0.60139(14) 0.0245(6) Uani 1 1 d .
H30 H 0.6371 0.3367 0.6369 0.029 Uiso 1 1 calc R
C13 C 0.5733(3) 0.3595(2) 0.10647(16) 0.0274(6) Uani 1 1 d .
H13 H 0.5504 0.4214 0.1125 0.033 Uiso 1 1 calc R
B1 B 0.7875(3) 0.2200(2) 0.43047(16) 0.0214(7) Uani 1 1 d .
C20 C 1.2233(3) 0.3366(2) 0.46407(15) 0.0260(6) Uani 1 1 d .
C28 C 0.6090(3) 0.1192(2) 0.54909(15) 0.0268(6) Uani 1 1 d .
H28 H 0.5760 0.0609 0.5497 0.032 Uiso 1 1 calc R
C34 C 0.7676(3) 0.38720(19) 0.55175(15) 0.0271(6) Uani 1 1 d .
H34A H 0.8132 0.3821 0.5132 0.041 Uiso 1 1 calc R
H34B H 0.8337 0.4153 0.5959 0.041 Uiso 1 1 calc R
H34C H 0.6885 0.4255 0.5472 0.041 Uiso 1 1 calc R
C25 C 0.8572(3) 0.3848(2) 0.37913(17) 0.0319(7) Uani 1 1 d .
H25A H 0.7668 0.3534 0.3728 0.048 Uiso 1 1 calc R
H25B H 0.8731 0.3843 0.3337 0.048 Uiso 1 1 calc R
H25C H 0.8585 0.4484 0.4079 0.048 Uiso 1 1 calc R
C21 C 1.1087(3) 0.3720(2) 0.42780(15) 0.0263(6) Uani 1 1 d .
H21 H 1.1246 0.4225 0.4114 0.032 Uiso 1 1 calc R
C12 C 0.5967(3) 0.2993(2) 0.04645(15) 0.0255(6) Uani 1 1 d .
H12 H 0.5932 0.3124 0.0038 0.031 Uiso 1 1 calc R
C29 C 0.5900(3) 0.1981(2) 0.60153(14) 0.0253(6) Uani 1 1 d .
C16 C 0.5500(3) 0.0537(2) 0.10581(15) 0.0284(7) Uani 1 1 d .
H16A H 0.4530 0.0688 0.1028 0.043 Uiso 1 1 calc R
H16B H 0.5659 0.0005 0.1237 0.043 Uiso 1 1 calc R
H16C H 0.5701 0.0391 0.0595 0.043 Uiso 1 1 calc R
C4 C 0.4702(3) 0.1746(2) 0.23367(15) 0.0284(7) Uani 1 1 d .
H4A H 0.4011 0.1685 0.1924 0.034 Uiso 1 1 calc R
C6 C 0.5336(3) 0.2049(2) 0.35909(15) 0.0283(7) Uani 1 1 d .
H6 H 0.5061 0.2166 0.4020 0.034 Uiso 1 1 calc R
C32 C 0.6851(3) 0.0363(2) 0.43885(16) 0.0327(7) Uani 1 1 d .
H32A H 0.7335 0.0511 0.4061 0.049 Uiso 1 1 calc R
H32B H 0.5916 0.0094 0.4141 0.049 Uiso 1 1 calc R
H32C H 0.7365 -0.0077 0.4596 0.049 Uiso 1 1 calc R
C33 C 0.5065(3) 0.1923(2) 0.65479(15) 0.0310(7) Uani 1 1 d .
H33A H 0.4759 0.1282 0.6469 0.046 Uiso 1 1 calc R
H33B H 0.4253 0.2288 0.6498 0.046 Uiso 1 1 calc R
H33C H 0.5647 0.2163 0.7018 0.046 Uiso 1 1 calc R
C9 C 0.8530(3) 0.0254(2) 0.14347(15) 0.0293(7) Uani 1 1 d .
H9 H 0.8011 -0.0321 0.1250 0.035 Uiso 1 1 calc R
C24 C 1.3696(3) 0.3815(2) 0.47879(18) 0.0359(7) Uani 1 1 d .
H24A H 1.4360 0.3483 0.5041 0.054 Uiso 1 1 calc R
H24B H 1.3723 0.4456 0.5069 0.054 Uiso 1 1 calc R
H24C H 1.3941 0.3793 0.4348 0.054 Uiso 1 1 calc R
C10 C 1.0018(3) 0.0395(2) 0.15974(17) 0.0376(8) Uani 1 1 d .
H10 H 1.0658 -0.0070 0.1540 0.045 Uiso 1 1 calc R
C5 C 0.4323(3) 0.1953(2) 0.29753(15) 0.0307(7) Uani 1 1 d .
H5 H 0.3379 0.2030 0.2994 0.037 Uiso 1 1 calc R
C11 C 1.0344(3) 0.1329(3) 0.18514(16) 0.0348(8) Uani 1 1 d .
H11 H 1.1251 0.1621 0.1999 0.042 Uiso 1 1 calc R
C23 C 1.0446(3) 0.1411(2) 0.50496(17) 0.0340(7) Uani 1 1 d .
H23A H 0.9462 0.1208 0.4944 0.051 Uiso 1 1 calc R
H23B H 1.0810 0.1597 0.5554 0.051 Uiso 1 1 calc R
H23C H 1.0962 0.0905 0.4830 0.051 Uiso 1 1 calc R

loop_
_atom_site_aniso_label
_atom_site_aniso_U_11
_atom_site_aniso_U_22
_atom_site_aniso_U_33
_atom_site_aniso_U_23
_atom_site_aniso_U_13
_atom_site_aniso_U_12
N3 0.0196(11) 0.0230(12) 0.0187(12) 0.0048(10) 0.0032(9) 0.0009(9)
C37 0.0146(12) 0.0222(15) 0.0217(14) 0.0095(12) 0.0023(10) 0.0012(10)
N4 0.0236(11) 0.0205(12) 0.0217(12) 0.0091(10) 0.0070(9) 0.0028(9)
C41 0.0205(13) 0.0222(14) 0.0181(14) 0.0074(11) 0.0059(11) 0.0022(11)
C60 0.0250(14) 0.0176(14) 0.0186(14) 0.0058(11) 0.0076(11) 0.0054(11)
C36 0.0189(13) 0.0159(13) 0.0213(14) 0.0058(11) 0.0037(11) 0.0023(10)
C49 0.0213(13) 0.0222(14) 0.0214(14) 0.0079(12) 0.0067(11) -0.0001(11)
C42 0.0227(13) 0.0174(14) 0.0174(13) 0.0049(11) 0.0075(11) 0.0030(10)
C65 0.0250(14) 0.0219(15) 0.0224(14) 0.0071(12) 0.0067(11) 0.0053(11)
C56 0.0286(14) 0.0266(15) 0.0173(14) 0.0085(12) 0.0046(11) 0.0011(12)
C51 0.0273(14) 0.0239(15) 0.0162(14) 0.0093(12) 0.0086(11) 0.0037(11)
C35 0.0167(12) 0.0239(15) 0.0229(14) 0.0095(12) 0.0047(11) 0.0026(11)
C61 0.0227(14) 0.0227(15) 0.0181(14) 0.0045(11) 0.0054(11) 0.0047(11)
C44 0.0207(13) 0.0272(16) 0.0211(15) 0.0040(12) 0.0037(11) -0.0007(11)
C50 0.0241(14) 0.0247(15) 0.0243(15) 0.0104(12) 0.0074(11) 0.0043(11)
C39 0.0248(14) 0.0172(14) 0.0284(16) 0.0050(12) 0.0061(12) -0.0011(11)
C40 0.0198(13) 0.0233(15) 0.0244(15) 0.0101(12) 0.0051(11) 0.0004(11)
C38 0.0200(13) 0.0240(15) 0.0205(14) 0.0042(12) 0.0061(11) 0.0007(11)
B2 0.0206(15) 0.0220(16) 0.0242(17) 0.0123(13) 0.0063(13) 0.0106(12)
C62 0.0232(14) 0.0273(16) 0.0269(16) 0.0043(13) 0.0093(12) 0.0010(12)
C43 0.0207(13) 0.0259(15) 0.0187(14) 0.0089(12) 0.0056(11) 0.0009(11)
C64 0.0320(15) 0.0218(15) 0.0201(14) 0.0088(12) 0.0081(12) 0.0053(12)
C52 0.0331(15) 0.0239(15) 0.0183(14) 0.0096(12) 0.0100(12) 0.0018(12)
C55 0.0278(15) 0.0363(18) 0.0248(16) 0.0102(14) 0.0035(12) -0.0032(13)
C63 0.0315(15) 0.0194(14) 0.0224(15) 0.0043(12) 0.0129(12) 0.0030(11)
C57 0.0362(16) 0.0263(16) 0.0359(17) 0.0137(14) 0.0173(14) 0.0073(13)
C66 0.0225(14) 0.0409(18) 0.0287(16) 0.0135(14) 0.0054(12) 0.0024(13)
C45 0.0242(14) 0.0215(15) 0.0240(15) 0.0007(12) 0.0109(12) -0.0040(11)
C47 0.0300(16) 0.0400(18) 0.0173(15) 0.0006(13) 0.0032(12) -0.0043(13)
C53 0.0476(18) 0.0212(15) 0.0218(15) 0.0079(12) 0.0129(13) 0.0034(13)
C48 0.0223(14) 0.0391(18) 0.0205(15) 0.0057(13) 0.0030(12) -0.0025(12)
C54 0.0407(17) 0.0247(16) 0.0248(16) 0.0093(13) 0.0039(13) -0.0062(13)
C67 0.0416(17) 0.0275(17) 0.0339(17) 0.0088(14) 0.0183(14) -0.0016(13)
C68 0.0303(16) 0.0449(19) 0.0245(16) 0.0176(14) 0.0022(12) 0.0008(14)
C46 0.0299(15) 0.0265(16) 0.0229(15) 0.0044(12) 0.0129(12) 0.0005(12)
C59 0.0237(14) 0.0359(18) 0.0305(16) 0.0109(14) 0.0066(12) 0.0032(12)
C58 0.052(2) 0.0365(19) 0.0360(19) 0.0059(15) 0.0032(16) -0.0107(16)
N1 0.0252(12) 0.0218(12) 0.0195(12) 0.0074(10) 0.0056(9) 0.0042(9)
N2 0.0196(11) 0.0288(13) 0.0211(12) 0.0102(10) 0.0048(9) 0.0039(9)
C17 0.0240(14) 0.0199(14) 0.0185(14) 0.0029(11) 0.0042(11) 0.0030(11)
C8 0.0274(14) 0.0223(15) 0.0155(13) 0.0081(11) 0.0075(11) 0.0043(11)
C26 0.0225(13) 0.0245(15) 0.0177(14) 0.0091(12) 0.0011(11) 0.0019(11)
C1 0.0217(13) 0.0243(15) 0.0223(15) 0.0091(12) 0.0048(11) 0.0006(11)
C2 0.0188(13) 0.0207(14) 0.0245(15) 0.0103(12) 0.0065(11) 0.0009(10)
C31 0.0196(13) 0.0273(16) 0.0239(15) 0.0091(12) 0.0026(11) 0.0031(11)
C7 0.0228(13) 0.0202(14) 0.0178(14) 0.0068(11) 0.0033(11) -0.0004(11)
C3 0.0214(13) 0.0214(14) 0.0217(14) 0.0095(12) 0.0050(11) -0.0012(11)
C15 0.0158(12) 0.0212(14) 0.0192(14) 0.0074(11) 0.0039(10) -0.0001(10)
C22 0.0258(14) 0.0226(15) 0.0206(14) 0.0058(12) 0.0033(11) 0.0033(11)
C27 0.0273(14) 0.0268(16) 0.0231(15) 0.0078(12) 0.0059(12) 0.0011(12)
C18 0.0274(14) 0.0232(15) 0.0197(14) 0.0055(12) 0.0031(11) 0.0045(12)
C19 0.0229(14) 0.0253(16) 0.0268(16) 0.0056(13) 0.0005(12) 0.0063(12)
C14 0.0225(14) 0.0253(15) 0.0238(15) 0.0049(12) 0.0092(11) 0.0016(11)
C30 0.0265(14) 0.0253(15) 0.0193(14) 0.0037(12) 0.0039(11) 0.0028(12)
C13 0.0241(14) 0.0225(15) 0.0401(18) 0.0132(13) 0.0115(13) 0.0031(11)
B1 0.0267(16) 0.0158(16) 0.0230(17) 0.0064(13) 0.0072(13) 0.0042(12)
C20 0.0224(14) 0.0277(16) 0.0252(15) 0.0052(13) 0.0033(12) 0.0010(12)
C28 0.0326(15) 0.0251(16) 0.0251(15) 0.0090(13) 0.0094(12) -0.0004(12)
C34 0.0277(15) 0.0240(15) 0.0291(16) 0.0055(13) 0.0081(12) 0.0021(12)
C25 0.0269(15) 0.0288(17) 0.0423(18) 0.0176(14) 0.0032(13) -0.0003(12)
C21 0.0280(15) 0.0247(15) 0.0269(16) 0.0096(13) 0.0049(12) -0.0009(12)
C12 0.0239(14) 0.0311(16) 0.0280(16) 0.0192(13) 0.0052(12) 0.0028(12)
C29 0.0244(14) 0.0323(17) 0.0193(14) 0.0079(12) 0.0044(11) 0.0022(12)
C16 0.0327(16) 0.0270(16) 0.0252(16) 0.0097(13) 0.0034(12) -0.0047(12)
C4 0.0203(14) 0.0436(19) 0.0230(15) 0.0152(14) 0.0011(11) -0.0031(12)
C6 0.0259(15) 0.0398(18) 0.0217(15) 0.0109(13) 0.0084(12) 0.0005(13)
C32 0.0407(17) 0.0259(16) 0.0333(17) 0.0050(13) 0.0169(14) -0.0010(13)
C33 0.0340(16) 0.0356(18) 0.0254(16) 0.0090(13) 0.0109(13) 0.0030(13)
C9 0.0442(18) 0.0262(16) 0.0249(16) 0.0128(13) 0.0163(13) 0.0106(13)
C24 0.0256(15) 0.0359(18) 0.0444(19) 0.0122(15) 0.0034(14) 0.0003(13)
C10 0.0454(19) 0.046(2) 0.0391(19) 0.0283(16) 0.0252(15) 0.0282(16)
C5 0.0179(14) 0.050(2) 0.0289(16) 0.0173(14) 0.0072(12) 0.0001(13)
C11 0.0240(15) 0.064(2) 0.0288(17) 0.0294(16) 0.0114(13) 0.0136(14)
C23 0.0325(16) 0.0343(18) 0.0394(18) 0.0203(15) 0.0039(14) 0.0067(13)

loop_
_atom_type_symbol
_atom_type_description
_atom_type_scat_dispersion_real
_atom_type_scat_dispersion_imag
_atom_type_scat_source
C C 0.0033 0.0016 'International Tables Vol C Tables 4.2.6.8 and 6.1.1.4'
H H 0.0000 0.0000 'International Tables Vol C Tables 4.2.6.8 and 6.1.1.4'
B B 0.0013 0.0007 'International Tables Vol C Tables 4.2.6.8 and 6.1.1.4'
N N 0.0061 0.0033 'International Tables Vol C Tables 4.2.6.8 and 6.1.1.4'

loop_
_geom_angle_atom_site_label_1
_geom_angle_atom_site_label_2
_geom_angle_atom_site_label_3
_geom_angle
C46 N3 C49 110.1(2)
C46 N3 H3 125.0
C49 N3 H3 125.0
C36 C37 C38 117.9(2)
C36 C37 C41 120.1(2)
C38 C37 C41 121.9(2)
C45 N4 C42 109.7(2)
C45 N4 H4 125.1
C42 N4 H4 125.1
C49 C41 C42 109.9(2)
C49 C41 C50 108.6(2)
C42 C41 C50 109.8(2)
C49 C41 C37 111.0(2)
C42 C41 C37 110.4(2)
C50 C41 C37 107.1(2)
C61 C60 C65 117.1(2)
C61 C60 B2 121.5(2)
C65 C60 B2 121.4(2)
C37 C36 C35 122.9(2)
C37 C36 H36 118.5
C35 C36 H36 118.5
C48 C49 N3 106.9(2)
C48 C49 C41 131.6(2)
N3 C49 C41 121.4(2)
C43 C42 N4 106.8(2)
C43 C42 C41 132.5(2)
N4 C42 C41 120.7(2)
C64 C65 C60 120.0(2)
C64 C65 C68 117.5(2)
C60 C65 C68 122.5(2)
C55 C56 C51 120.0(3)
C55 C56 C59 117.8(3)
C51 C56 C59 122.2(2)
C52 C51 C56 118.0(2)
C52 C51 B2 121.0(2)
C56 C51 B2 121.0(2)
C40 C35 C36 117.0(2)
C40 C35 B2 122.2(2)
C36 C35 B2 120.6(2)
C62 C61 C60 120.6(2)
C62 C61 C66 117.4(2)
C60 C61 C66 122.0(2)
C45 C44 C43 107.3(2)
C45 C44 H44 126.4
C43 C44 H44 126.4
C41 C50 H50A 109.5
C41 C50 H50B 109.5
H50A C50 H50B 109.5
C41 C50 H50C 109.5
H50A C50 H50C 109.5
H50B C50 H50C 109.5
C40 C39 C38 120.4(3)
C40 C39 H39 119.8
C38 C39 H39 119.8
C39 C40 C35 120.9(2)
C39 C40 H40 119.5
C35 C40 H40 119.5
C37 C38 C39 120.7(2)
C37 C38 H38 119.6
C39 C38 H38 119.6
C35 B2 C51 116.1(2)
C35 B2 C60 120.5(2)
C51 B2 C60 123.4(2)
C63 C62 C61 122.0(3)
C63 C62 H62 119.0
C61 C62 H62 119.0
C42 C43 C44 108.0(2)
C42 C43 H43 126.0
C44 C43 H43 126.0
C63 C64 C65 122.7(3)
C63 C64 H64 118.6
C65 C64 H64 118.6
C53 C52 C51 120.0(3)
C53 C52 C57 119.3(3)
C51 C52 C57 120.5(2)
C54 C55 C56 122.3(3)
C54 C55 H55 118.9
C56 C55 H55 118.9
C62 C63 C64 117.4(2)
C62 C63 C67 122.2(3)
C64 C63 C67 120.4(3)
C52 C57 H57A 109.5
C52 C57 H57B 109.5
H57A C57 H57B 109.5
C52 C57 H57C 109.5
H57A C57 H57C 109.5
H57B C57 H57C 109.5
C61 C66 H66A 109.5
C61 C66 H66B 109.5
H66A C66 H66B 109.5
C61 C66 H66C 109.5
H66A C66 H66C 109.5
H66B C66 H66C 109.5
C44 C45 N4 108.2(2)
C44 C45 H45 125.9
N4 C45 H45 125.9
C46 C47 C48 107.5(3)
C46 C47 H47 126.2
C48 C47 H47 126.2
C54 C53 C52 121.8(3)
C54 C53 H53 119.1
C52 C53 H53 119.1
C49 C48 C47 107.8(3)
C49 C48 H48 126.1
C47 C48 H48 126.1
C55 C54 C53 117.8(3)
C55 C54 C58 121.2(3)
C53 C54 C58 121.0(3)
C63 C67 H67A 109.5
C63 C67 H67B 109.5
H67A C67 H67B 109.5
C63 C67 H67C 109.5
H67A C67 H67C 109.5
H67B C67 H67C 109.5
C65 C68 H68A 109.5
C65 C68 H68B 109.5
H68A C68 H68B 109.5
C65 C68 H68C 109.5
H68A C68 H68C 109.5
H68B C68 H68C 109.5
N3 C46 C47 107.7(2)
N3 C46 H46 126.2
C47 C46 H46 126.2
C56 C59 H59A 109.5
C56 C59 H59B 109.5
H59A C59 H59B 109.5
C56 C59 H59C 109.5
H59A C59 H59C 109.5
H59B C59 H59C 109.5
C54 C58 H58A 109.5
C54 C58 H58B 109.5
H58A C58 H58B 109.5
C54 C58 H58C 109.5
H58A C58 H58C 109.5
H58B C58 H58C 109.5
C15 N1 C12 109.6(2)
C15 N1 H1 125.2
C12 N1 H1 125.2
C8 N2 C11 109.3(3)
C8 N2 H2 125.3
C11 N2 H2 125.3
C18 C17 C22 117.1(2)
C18 C17 B1 121.6(2)
C22 C17 B1 121.1(2)
N2 C8 C9 107.4(2)
N2 C8 C7 122.2(2)
C9 C8 C7 130.3(2)
C31 C26 C27 118.6(2)
C31 C26 B1 120.9(2)
C27 C26 B1 120.3(2)
C6 C1 C2 117.1(2)
C6 C1 B1 118.8(2)
C2 C1 B1 124.0(2)
C3 C2 C1 122.5(2)
C3 C2 H2A 118.7
C1 C2 H2A 118.7
C30 C31 C26 119.9(2)
C30 C31 C34 118.4(2)
C26 C31 C34 121.5(2)
C8 C7 C15 110.5(2)
C8 C7 C3 111.7(2)
C15 C7 C3 108.1(2)
C8 C7 C16 108.0(2)
C15 C7 C16 109.6(2)
C3 C7 C16 109.0(2)
C2 C3 C4 118.0(2)
C2 C3 C7 123.5(2)
C4 C3 C7 118.5(2)
C14 C15 N1 107.1(2)
C14 C15 C7 132.5(2)
N1 C15 C7 120.4(2)
C21 C22 C17 120.3(3)
C21 C22 C25 116.5(2)
C17 C22 C25 123.1(2)
C28 C27 C26 119.4(3)
C28 C27 C32 119.6(2)
C26 C27 C32 121.0(2)
C19 C18 C17 120.4(3)
C19 C18 C23 117.6(2)
C17 C18 C23 122.0(2)
C20 C19 C18 122.4(3)
C20 C19 H19 118.8
C18 C19 H19 118.8
C15 C14 C13 107.9(2)
C15 C14 H14 126.0
C13 C14 H14 126.0
C29 C30 C31 122.1(3)
C29 C30 H30 119.0
C31 C30 H30 119.0
C12 C13 C14 107.5(3)
C12 C13 H13 126.2
C14 C13 H13 126.2
C1 B1 C26 115.3(2)
C1 B1 C17 122.3(2)
C26 B1 C17 122.2(2)
C19 C20 C21 117.4(2)
C19 C20 C24 122.2(3)
C21 C20 C24 120.3(3)
C27 C28 C29 122.5(3)
C27 C28 H28 118.8
C29 C28 H28 118.8
C31 C34 H34A 109.5
C31 C34 H34B 109.5
H34A C34 H34B 109.5
C31 C34 H34C 109.5
H34A C34 H34C 109.5
H34B C34 H34C 109.5
C22 C25 H25A 109.5
C22 C25 H25B 109.5
H25A C25 H25B 109.5
C22 C25 H25C 109.5
H25A C25 H25C 109.5
H25B C25 H25C 109.5
C22 C21 C20 122.5(3)
C22 C21 H21 118.8
C20 C21 H21 118.8
C13 C12 N1 107.8(2)
C13 C12 H12 126.1
N1 C12 H12 126.1
C30 C29 C28 117.5(2)
C30 C29 C33 121.1(3)
C28 C29 C33 121.4(3)
C7 C16 H16A 109.5
C7 C16 H16B 109.5
H16A C16 H16B 109.5
C7 C16 H16C 109.5
H16A C16 H16C 109.5
H16B C16 H16C 109.5
C5 C4 C3 120.8(3)
C5 C4 H4A 119.6
C3 C4 H4A 119.6
C5 C6 C1 121.3(3)
C5 C6 H6 119.3
C1 C6 H6 119.3
C27 C32 H32A 109.5
C27 C32 H32B 109.5
H32A C32 H32B 109.5
C27 C32 H32C 109.5
H32A C32 H32C 109.5
H32B C32 H32C 109.5
C29 C33 H33A 109.5
C29 C33 H33B 109.5
H33A C33 H33B 109.5
C29 C33 H33C 109.5
H33A C33 H33C 109.5
H33B C33 H33C 109.5
C8 C9 C10 107.6(3)
C8 C9 H9 126.2
C10 C9 H9 126.2
C20 C24 H24A 109.5
C20 C24 H24B 109.5
H24A C24 H24B 109.5
C20 C24 H24C 109.5
H24A C24 H24C 109.5
H24B C24 H24C 109.5
C11 C10 C9 107.5(3)
C11 C10 H10 126.3
C9 C10 H10 126.3
C4 C5 C6 120.2(3)
C4 C5 H5 119.9
C6 C5 H5 119.9
C10 C11 N2 108.2(3)
C10 C11 H11 125.9
N2 C11 H11 125.9
C18 C23 H23A 109.5
C18 C23 H23B 109.5
H23A C23 H23B 109.5
C18 C23 H23C 109.5
H23A C23 H23C 109.5
H23B C23 H23C 109.5

loop_
_geom_bond_atom_site_label_1
_geom_bond_atom_site_label_2
_geom_bond_distance
N3 C46 1.355(3)
N3 C49 1.370(3)
N3 H3 0.8600
C37 C36 1.382(4)
C37 C38 1.385(4)
C37 C41 1.542(3)
N4 C45 1.358(3)
N4 C42 1.376(3)
N4 H4 0.8600
C41 C49 1.514(4)
C41 C42 1.516(4)
C41 C50 1.540(4)
C60 C61 1.413(4)
C60 C65 1.415(4)
C60 B2 1.574(4)
C36 C35 1.399(4)
C36 H36 0.9300
C49 C48 1.360(4)
C42 C43 1.366(4)
C65 C64 1.385(4)
C65 C68 1.502(4)
C56 C55 1.383(4)
C56 C51 1.407(4)
C56 C59 1.507(4)
C51 C52 1.401(4)
C51 B2 1.573(4)
C35 C40 1.397(4)
C35 B2 1.561(4)
C61 C62 1.393(4)
C61 C66 1.507(4)
C44 C45 1.356(4)
C44 C43 1.411(4)
C44 H44 0.9300
C50 H50A 0.9600
C50 H50B 0.9600
C50 H50C 0.9600
C39 C40 1.373(4)
C39 C38 1.386(4)
C39 H39 0.9300
C40 H40 0.9300
C38 H38 0.9300
C62 C63 1.377(4)
C62 H62 0.9300
C43 H43 0.9300
C64 C63 1.385(4)
C64 H64 0.9300
C52 C53 1.393(4)
C52 C57 1.496(4)
C55 C54 1.378(4)
C55 H55 0.9300
C63 C67 1.500(4)
C57 H57A 0.9600
C57 H57B 0.9600
C57 H57C 0.9600
C66 H66A 0.9600
C66 H66B 0.9600
C66 H66C 0.9600
C45 H45 0.9300
C47 C46 1.356(4)
C47 C48 1.408(4)
C47 H47 0.9300
C53 C54 1.378(4)
C53 H53 0.9300
C48 H48 0.9300
C54 C58 1.510(4)
C67 H67A 0.9600
C67 H67B 0.9600
C67 H67C 0.9600
C68 H68A 0.9600
C68 H68B 0.9600
C68 H68C 0.9600
C46 H46 0.9300
C59 H59A 0.9600
C59 H59B 0.9600
C59 H59C 0.9600
C58 H58A 0.9600
C58 H58B 0.9600
C58 H58C 0.9600
N1 C15 1.368(3)
N1 C12 1.368(4)
N1 H1 0.8600
N2 C8 1.366(3)
N2 C11 1.368(4)
N2 H2 0.8600
C17 C18 1.414(4)
C17 C22 1.416(4)
C17 B1 1.574(4)
C8 C9 1.369(4)
C8 C7 1.510(4)
C26 C31 1.400(4)
C26 C27 1.407(4)
C26 B1 1.573(4)
C1 C6 1.393(4)
C1 C2 1.404(4)
C1 B1 1.560(4)
C2 C3 1.377(4)
C2 H2A 0.9300
C31 C30 1.385(4)
C31 C34 1.511(4)
C7 C15 1.518(4)
C7 C3 1.539(4)
C7 C16 1.541(4)
C3 C4 1.402(4)
C15 C14 1.359(4)
C22 C21 1.379(4)
C22 C25 1.506(4)
C27 C28 1.382(4)
C27 C32 1.493(4)
C18 C19 1.385(4)
C18 C23 1.505(4)
C19 C20 1.374(4)
C19 H19 0.9300
C14 C13 1.410(4)
C14 H14 0.9300
C30 C29 1.379(4)
C30 H30 0.9300
C13 C12 1.352(4)
C13 H13 0.9300
C20 C21 1.385(4)
C20 C24 1.502(4)
C28 C29 1.385(4)
C28 H28 0.9300
C34 H34A 0.9600
C34 H34B 0.9600
C34 H34C 0.9600
C25 H25A 0.9600
C25 H25B 0.9600
C25 H25C 0.9600
C21 H21 0.9300
C12 H12 0.9300
C29 C33 1.499(4)
C16 H16A 0.9600
C16 H16B 0.9600
C16 H16C 0.9600
C4 C5 1.368(4)
C4 H4A 0.9300
C6 C5 1.379(4)
C6 H6 0.9300
C32 H32A 0.9600
C32 H32B 0.9600
C32 H32C 0.9600
C33 H33A 0.9600
C33 H33B 0.9600
C33 H33C 0.9600
C9 C10 1.410(4)
C9 H9 0.9300
C24 H24A 0.9600
C24 H24B 0.9600
C24 H24C 0.9600
C10 C11 1.352(5)
C10 H10 0.9300
C5 H5 0.9300
C11 H11 0.9300
C23 H23A 0.9600
C23 H23B 0.9600
C23 H23C 0.9600
